data_4105577
loop_
_publ_author_name
'Bin Xiao'
'Tian-Jun Gong'
'Jun Xu'
'Zhao-Jing Liu'
'Lei Liu'

_publ_section_title
;
 Palladium-Catalyzed Intermolecular directed C-H Amidation of Aromatic
 Ketones
;
_journal_name_full 'Journal of the American Chemical Society'
_journal_page_first 1466
_journal_page_last 1474
_journal_paper_doi 10.1021/ja108450m
_journal_volume 133
_journal_year 2011
_chemical_formula_sum 'C25 H28 Cl N O3 S'
_chemical_formula_weight 457.99
_chemical_name_systematic
;
 ?
;
_space_group_IT_number 14
_symmetry_cell_setting monoclinic
_symmetry_space_group_name_Hall '-P 2ybc'
_symmetry_space_group_name_H-M 'P 1 21/c 1'
_atom_sites_solution_hydrogens geom
_atom_sites_solution_primary direct
_atom_sites_solution_secondary difmap
_audit_creation_method SHELXL-97
_cell_angle_alpha 90.00
_cell_angle_beta 91.324(4)
_cell_angle_gamma 90.00
_cell_formula_units_Z 4
_cell_length_a 6.5874(3)
_cell_length_b 21.8493(9)
_cell_length_c 15.5021(7)
_cell_measurement_reflns_used 4728
_cell_measurement_temperature 291(2)
_cell_measurement_theta_max 29.1381
_cell_measurement_theta_min 3.0855
_cell_volume 2230.62(17)
_computing_cell_refinement 'CrysAlisPro (Oxford Diffraction Ltd.)'
_computing_data_collection 'CrysAlisPro (Oxford Diffraction Ltd.)'
_computing_data_reduction 'CrysAlisPro (Oxford Diffraction Ltd.)'
_computing_molecular_graphics 'Ortep-3 (L. J. Farrugia, 2001)'
_computing_publication_material SHELXL-97
_computing_structure_refinement 'SHELXL-97 (Sheldrick, 1997)'
_computing_structure_solution 'SHELXS-97 (Sheldrick, 1997)'
_diffrn_ambient_temperature 291(2)
_diffrn_detector_area_resol_mean 15.9149
_diffrn_measured_fraction_theta_full 0.998
_diffrn_measured_fraction_theta_max 0.998
_diffrn_measurement_device_type 'Gemini S Ultra, Oxford Diffraction'
_diffrn_measurement_method '\w scans'
_diffrn_radiation_monochromator graphite
_diffrn_radiation_source 'Enhance (Mo) X-ray Source'
_diffrn_radiation_type MoK\a
_diffrn_radiation_wavelength 0.71073
_diffrn_reflns_av_R_equivalents 0.0287
_diffrn_reflns_av_sigmaI/netI 0.0532
_diffrn_reflns_limit_h_max 8
_diffrn_reflns_limit_h_min -8
_diffrn_reflns_limit_k_max 27
_diffrn_reflns_limit_k_min -21
_diffrn_reflns_limit_l_max 17
_diffrn_reflns_limit_l_min -19
_diffrn_reflns_number 12062
_diffrn_reflns_theta_full 26.37
_diffrn_reflns_theta_max 26.37
_diffrn_reflns_theta_min 3.09
_exptl_absorpt_coefficient_mu 0.293
_exptl_absorpt_correction_T_max 0.9070
_exptl_absorpt_correction_T_min 0.8919
_exptl_absorpt_correction_type multi-scan
_exptl_absorpt_process_details
;
CrysAlisPro, Oxford Diffraction Ltd.,
Version 1.171.33.52 (release 06-11-2009 CrysAlis171 .NET)
(compiled Nov  6 2009,16:24:50)
empirical absorption correction using spherical harmonics,
 implemented in SCALE3 ABSPACK scaling algorithm.
;
_exptl_crystal_density_diffrn 1.364
_exptl_crystal_F_000 968
_exptl_crystal_size_max 0.40
_exptl_crystal_size_mid 0.40
_exptl_crystal_size_min 0.34
_refine_diff_density_max 0.142
_refine_diff_density_min -0.333
_refine_diff_density_rms 0.045
_refine_ls_extinction_method none
_refine_ls_goodness_of_fit_ref 1.005
_refine_ls_hydrogen_treatment mixed
_refine_ls_matrix_type full
_refine_ls_number_parameters 286
_refine_ls_number_reflns 4555
_refine_ls_number_restraints 1
_refine_ls_restrained_S_all 1.005
_refine_ls_R_factor_all 0.0708
_refine_ls_R_factor_gt 0.0391
_refine_ls_shift/su_max 0.001
_refine_ls_shift/su_mean 0.000
_refine_ls_structure_factor_coef Fsqd
_refine_ls_weighting_details 'calc w=1/[\s^2^(Fo^2^)+(0.0322P)^2^+0.0000P] where P=(Fo^2^+2Fc^2^)/3'
_refine_ls_weighting_scheme calc
_refine_ls_wR_factor_gt 0.0752
_refine_ls_wR_factor_ref 0.0791
_reflns_number_gt 2825
_reflns_number_total 4555
_reflns_threshold_expression >2sigma(I)
_cod_data_source_file ja108450m_si_001.cif
_cod_data_source_block 100520
_cod_original_sg_symbol_H-M 'P 21/c'
_cod_database_code 4105577

loop_
_symmetry_equiv_pos_as_xyz
'x, y, z'
'-x, y+1/2, -z+1/2'
'-x, -y, -z'
'x, -y-1/2, z-1/2'

loop_
_atom_site_label
_atom_site_type_symbol
_atom_site_fract_x
_atom_site_fract_y
_atom_site_fract_z
_atom_site_U_iso_or_equiv
_atom_site_adp_type
_atom_site_occupancy
_atom_site_symmetry_multiplicity
_atom_site_calc_flag
_atom_site_refinement_flags
S1 S 0.76642(7) -0.026454(19) 0.66050(3) 0.03979(14) Uani 1 1 d .
Cl1 Cl 0.33597(10) 0.18837(2) 0.46552(4) 0.0802(2) Uani 1 1 d .
O2 O 0.6200(2) -0.07179(5) 0.68103(8) 0.0516(4) Uani 1 1 d .
O3 O 0.94886(19) -0.04263(5) 0.61779(8) 0.0542(4) Uani 1 1 d .
N1 N 0.8431(2) 0.00586(6) 0.75101(10) 0.0383(4) Uani 1 1 d D
O1 O 1.0573(2) 0.11022(6) 0.76973(10) 0.0646(4) Uani 1 1 d .
C4 C 0.4355(3) 0.09461(8) 0.91652(11) 0.0439(5) Uani 1 1 d .
C9 C 0.8952(3) 0.13593(8) 0.78151(12) 0.0407(5) Uani 1 1 d .
C15 C 1.0160(3) 0.21141(8) 0.67480(13) 0.0502(5) Uani 1 1 d .
H15A H 1.1534 0.2037 0.6959 0.060 Uiso 1 1 calc R
H15B H 0.9859 0.1825 0.6287 0.060 Uiso 1 1 calc R
C20 C 0.6415(2) 0.03149(7) 0.60075(11) 0.0341(4) Uani 1 1 d .
C23 C 0.4530(3) 0.12633(8) 0.51615(12) 0.0478(5) Uani 1 1 d .
C21 C 0.7456(3) 0.06490(8) 0.54041(11) 0.0417(5) Uani 1 1 d .
H21 H 0.8798 0.0553 0.5288 0.050 Uiso 1 1 calc R
C6 C 0.7284(3) 0.10033(7) 0.82274(11) 0.0367(4) Uani 1 1 d .
C10 C 0.8665(2) 0.20160(7) 0.74861(11) 0.0342(4) Uani 1 1 d .
C1 C 0.7051(2) 0.03760(7) 0.80524(11) 0.0348(4) Uani 1 1 d .
C2 C 0.5456(3) 0.00542(8) 0.84030(11) 0.0396(5) Uani 1 1 d .
H2 H 0.5307 -0.0359 0.8275 0.048 Uiso 1 1 calc R
C5 C 0.5925(3) 0.12659(8) 0.87978(11) 0.0436(5) Uani 1 1 d .
H5 H 0.6085 0.1677 0.8938 0.052 Uiso 1 1 calc R
C14 C 1.0014(3) 0.27673(8) 0.63940(13) 0.0534(6) Uani 1 1 d .
H14 H 1.0984 0.2819 0.5930 0.064 Uiso 1 1 calc R
C25 C 0.4405(3) 0.04445(8) 0.61657(12) 0.0453(5) Uani 1 1 d .
H25 H 0.3690 0.0209 0.6555 0.054 Uiso 1 1 calc R
C12 C 0.9016(3) 0.31327(8) 0.78350(15) 0.0614(6) Uani 1 1 d .
H12 H 0.9328 0.3428 0.8294 0.074 Uiso 1 1 calc R
C18 C 0.6517(3) 0.21357(8) 0.71255(12) 0.0455(5) Uani 1 1 d .
H18A H 0.5542 0.2083 0.7579 0.055 Uiso 1 1 calc R
H18B H 0.6196 0.1844 0.6671 0.055 Uiso 1 1 calc R
C19 C 0.6875(3) 0.32384(9) 0.74959(15) 0.0676(7) Uani 1 1 d .
H19A H 0.6743 0.3655 0.7285 0.081 Uiso 1 1 calc R
H19B H 0.5925 0.3183 0.7959 0.081 Uiso 1 1 calc R
C3 C 0.4074(3) 0.03317(8) 0.89396(11) 0.0407(4) Uani 1 1 d .
C24 C 0.3468(3) 0.09244(9) 0.57440(13) 0.0511(5) Uani 1 1 d .
H24 H 0.2122 0.1019 0.5853 0.061 Uiso 1 1 calc R
C7 C 0.2334(3) -0.00368(9) 0.92824(13) 0.0568(6) Uani 1 1 d .
H7A H 0.2443 -0.0055 0.9901 0.085 Uiso 1 1 calc R
H7B H 0.2378 -0.0444 0.9051 0.085 Uiso 1 1 calc R
H7C H 0.1072 0.0154 0.9114 0.085 Uiso 1 1 calc R
C17 C 0.6374(3) 0.27904(9) 0.67657(14) 0.0573(6) Uani 1 1 d .
H17 H 0.4992 0.2867 0.6544 0.069 Uiso 1 1 calc R
C22 C 0.6510(3) 0.11235(8) 0.49753(12) 0.0498(5) Uani 1 1 d .
H22 H 0.7199 0.1348 0.4564 0.060 Uiso 1 1 calc R
C8 C 0.2974(3) 0.12666(9) 0.97894(14) 0.0654(6) Uani 1 1 d .
H8A H 0.1607 0.1263 0.9562 0.098 Uiso 1 1 calc R
H8B H 0.3416 0.1682 0.9868 0.098 Uiso 1 1 calc R
H8C H 0.3026 0.1058 1.0334 0.098 Uiso 1 1 calc R
C11 C 0.9194(3) 0.24839(8) 0.81984(13) 0.0529(5) Uani 1 1 d .
H11A H 0.8275 0.2435 0.8674 0.063 Uiso 1 1 calc R
H11B H 1.0567 0.2414 0.8416 0.063 Uiso 1 1 calc R
C13 C 1.0504(3) 0.32147(9) 0.71133(15) 0.0643(6) Uani 1 1 d .
H13A H 1.0422 0.3630 0.6894 0.077 Uiso 1 1 calc R
H13B H 1.1876 0.3145 0.7332 0.077 Uiso 1 1 calc R
C16 C 0.7867(3) 0.28684(9) 0.60400(14) 0.0640(6) Uani 1 1 d .
H16A H 0.7747 0.3277 0.5799 0.077 Uiso 1 1 calc R
H16B H 0.7566 0.2575 0.5585 0.077 Uiso 1 1 calc R
H1 H 0.951(2) 0.0272(6) 0.7438(10) 0.031(5) Uiso 1 1 d D

loop_
_atom_site_aniso_label
_atom_site_aniso_U_11
_atom_site_aniso_U_22
_atom_site_aniso_U_33
_atom_site_aniso_U_23
_atom_site_aniso_U_13
_atom_site_aniso_U_12
S1 0.0485(3) 0.0333(2) 0.0379(3) -0.0021(2) 0.0065(2) 0.0057(2)
Cl1 0.1142(5) 0.0605(3) 0.0649(4) -0.0006(3) -0.0187(3) 0.0396(3)
O2 0.0718(10) 0.0343(6) 0.0489(8) -0.0024(6) 0.0079(7) -0.0119(7)
O3 0.0562(8) 0.0552(8) 0.0518(9) -0.0041(7) 0.0155(7) 0.0225(7)
N1 0.0367(10) 0.0387(8) 0.0395(9) -0.0014(7) 0.0016(7) 0.0003(8)
O1 0.0365(8) 0.0499(8) 0.1075(13) 0.0146(8) 0.0045(8) 0.0071(7)
C4 0.0513(13) 0.0486(11) 0.0318(11) -0.0021(9) 0.0043(9) 0.0057(10)
C9 0.0345(12) 0.0416(11) 0.0458(12) -0.0031(9) -0.0042(9) -0.0015(9)
C15 0.0472(13) 0.0428(11) 0.0611(14) -0.0050(10) 0.0136(10) 0.0029(9)
C20 0.0349(10) 0.0362(9) 0.0312(10) -0.0049(8) 0.0024(8) 0.0015(8)
C23 0.0639(14) 0.0408(11) 0.0379(12) -0.0097(9) -0.0143(10) 0.0135(10)
C21 0.0413(12) 0.0468(11) 0.0373(11) -0.0014(9) 0.0062(9) 0.0044(9)
C6 0.0405(11) 0.0356(9) 0.0338(11) -0.0006(8) -0.0037(8) 0.0007(9)
C10 0.0296(10) 0.0315(9) 0.0415(11) -0.0045(8) 0.0021(8) -0.0020(8)
C1 0.0385(11) 0.0387(10) 0.0270(9) 0.0015(8) -0.0019(8) 0.0037(8)
C2 0.0510(13) 0.0349(10) 0.0330(11) 0.0005(8) 0.0007(9) -0.0032(9)
C5 0.0552(13) 0.0352(10) 0.0404(11) -0.0038(9) 0.0023(10) 0.0007(9)
C14 0.0546(14) 0.0444(11) 0.0623(14) 0.0031(11) 0.0260(11) -0.0016(10)
C25 0.0402(12) 0.0504(11) 0.0454(12) -0.0009(10) 0.0043(9) -0.0007(10)
C12 0.0735(17) 0.0422(12) 0.0691(16) -0.0191(11) 0.0143(13) -0.0105(11)
C18 0.0410(12) 0.0488(11) 0.0469(12) 0.0019(9) 0.0024(9) -0.0009(9)
C19 0.0757(18) 0.0443(12) 0.0841(18) 0.0021(12) 0.0328(14) 0.0157(11)
C3 0.0435(11) 0.0481(11) 0.0305(10) 0.0042(9) 0.0003(8) -0.0004(9)
C24 0.0400(12) 0.0567(13) 0.0563(14) -0.0100(11) -0.0030(10) 0.0113(10)
C7 0.0554(14) 0.0679(13) 0.0475(13) 0.0026(11) 0.0090(10) -0.0072(11)
C17 0.0426(13) 0.0596(13) 0.0698(15) 0.0173(12) 0.0039(11) 0.0097(10)
C22 0.0664(15) 0.0461(11) 0.0370(12) 0.0051(9) 0.0071(10) 0.0037(11)
C8 0.0737(16) 0.0644(13) 0.0590(15) -0.0080(12) 0.0226(12) 0.0084(12)
C11 0.0594(13) 0.0482(11) 0.0509(13) -0.0105(10) -0.0016(10) -0.0114(10)
C13 0.0612(15) 0.0412(11) 0.0910(19) -0.0010(12) 0.0118(13) -0.0109(10)
C16 0.0764(17) 0.0592(13) 0.0569(15) 0.0133(11) 0.0110(12) 0.0015(12)

loop_
_atom_type_symbol
_atom_type_description
_atom_type_scat_dispersion_real
_atom_type_scat_dispersion_imag
_atom_type_scat_source
C C 0.0033 0.0016 'International Tables Vol C Tables 4.2.6.8 and 6.1.1.4'
H H 0.0000 0.0000 'International Tables Vol C Tables 4.2.6.8 and 6.1.1.4'
N N 0.0061 0.0033 'International Tables Vol C Tables 4.2.6.8 and 6.1.1.4'
O O 0.0106 0.0060 'International Tables Vol C Tables 4.2.6.8 and 6.1.1.4'
Cl Cl 0.1484 0.1585 'International Tables Vol C Tables 4.2.6.8 and 6.1.1.4'
S S 0.1246 0.1234 'International Tables Vol C Tables 4.2.6.8 and 6.1.1.4'

loop_
_geom_angle_atom_site_label_1
_geom_angle_atom_site_label_2
_geom_angle_atom_site_label_3
_geom_angle
O2 S1 O3 120.84(7)
O2 S1 N1 107.77(8)
O3 S1 N1 104.88(8)
O2 S1 C20 107.86(8)
O3 S1 C20 108.77(8)
N1 S1 C20 105.75(8)
C1 N1 S1 121.56(12)
C1 N1 H1 110.6(10)
S1 N1 H1 111.2(11)
C5 C4 C3 118.57(16)
C5 C4 C8 119.72(16)
C3 C4 C8 121.71(16)
O1 C9 C6 118.38(15)
O1 C9 C10 118.75(15)
C6 C9 C10 122.76(15)
C14 C15 C10 111.07(14)
C14 C15 H15A 109.4
C10 C15 H15A 109.4
C14 C15 H15B 109.4
C10 C15 H15B 109.4
H15A C15 H15B 108.0
C21 C20 C25 120.33(16)
C21 C20 S1 120.16(13)
C25 C20 S1 119.48(13)
C24 C23 C22 121.20(18)
C24 C23 Cl1 119.40(16)
C22 C23 Cl1 119.40(16)
C22 C21 C20 119.98(17)
C22 C21 H21 120.0
C20 C21 H21 120.0
C5 C6 C1 117.02(15)
C5 C6 C9 122.88(15)
C1 C6 C9 120.09(15)
C18 C10 C9 112.76(14)
C18 C10 C11 109.89(14)
C9 C10 C11 111.03(15)
C18 C10 C15 107.81(15)
C9 C10 C15 107.53(13)
C11 C10 C15 107.61(14)
C2 C1 C6 119.99(15)
C2 C1 N1 118.84(15)
C6 C1 N1 121.17(15)
C1 C2 C3 121.84(16)
C1 C2 H2 119.1
C3 C2 H2 119.1
C4 C5 C6 123.37(16)
C4 C5 H5 118.3
C6 C5 H5 118.3
C13 C14 C16 110.68(17)
C13 C14 C15 109.12(17)
C16 C14 C15 108.36(16)
C13 C14 H14 109.6
C16 C14 H14 109.6
C15 C14 H14 109.6
C24 C25 C20 119.57(17)
C24 C25 H25 120.2
C20 C25 H25 120.2
C19 C12 C13 109.84(19)
C19 C12 C11 109.43(16)
C13 C12 C11 109.67(16)
C19 C12 H12 109.3
C13 C12 H12 109.3
C11 C12 H12 109.3
C10 C18 C17 109.85(14)
C10 C18 H18A 109.7
C17 C18 H18A 109.7
C10 C18 H18B 109.7
C17 C18 H18B 109.7
H18A C18 H18B 108.2
C12 C19 C17 110.10(16)
C12 C19 H19A 109.6
C17 C19 H19A 109.6
C12 C19 H19B 109.6
C17 C19 H19B 109.6
H19A C19 H19B 108.2
C2 C3 C4 119.01(16)
C2 C3 C7 119.53(16)
C4 C3 C7 121.45(16)
C23 C24 C25 119.67(18)
C23 C24 H24 120.2
C25 C24 H24 120.2
C3 C7 H7A 109.5
C3 C7 H7B 109.5
H7A C7 H7B 109.5
C3 C7 H7C 109.5
H7A C7 H7C 109.5
H7B C7 H7C 109.5
C16 C17 C19 110.13(17)
C16 C17 C18 109.72(16)
C19 C17 C18 108.49(17)
C16 C17 H17 109.5
C19 C17 H17 109.5
C18 C17 H17 109.5
C21 C22 C23 119.18(17)
C21 C22 H22 120.4
C23 C22 H22 120.4
C4 C8 H8A 109.5
C4 C8 H8B 109.5
H8A C8 H8B 109.5
C4 C8 H8C 109.5
H8A C8 H8C 109.5
H8B C8 H8C 109.5
C12 C11 C10 109.71(16)
C12 C11 H11A 109.7
C10 C11 H11A 109.7
C12 C11 H11B 109.7
C10 C11 H11B 109.7
H11A C11 H11B 108.2
C14 C13 C12 109.72(15)
C14 C13 H13A 109.7
C12 C13 H13A 109.7
C14 C13 H13B 109.7
C12 C13 H13B 109.7
H13A C13 H13B 108.2
C17 C16 C14 109.18(17)
C17 C16 H16A 109.8
C14 C16 H16A 109.8
C17 C16 H16B 109.8
C14 C16 H16B 109.8
H16A C16 H16B 108.3

loop_
_geom_bond_atom_site_label_1
_geom_bond_atom_site_label_2
_geom_bond_distance
S1 O2 1.4238(12)
S1 O3 1.4298(12)
S1 N1 1.6400(16)
S1 C20 1.7615(17)
Cl1 C23 1.7376(19)
N1 C1 1.432(2)
N1 H1 0.860(12)
O1 C9 1.2243(19)
C4 C5 1.382(2)
C4 C3 1.398(2)
C4 C8 1.515(2)
C9 C6 1.501(2)
C9 C10 1.533(2)
C15 C14 1.531(2)
C15 C10 1.542(2)
C15 H15A 0.9700
C15 H15B 0.9700
C20 C21 1.381(2)
C20 C25 1.382(2)
C23 C24 1.372(3)
C23 C22 1.377(2)
C21 C22 1.373(2)
C21 H21 0.9300
C6 C5 1.396(2)
C6 C1 1.405(2)
C10 C18 1.532(2)
C10 C11 1.539(2)
C1 C2 1.386(2)
C2 C3 1.386(2)
C2 H2 0.9300
C5 H5 0.9300
C14 C13 1.512(3)
C14 C16 1.521(3)
C14 H14 0.9800
C25 C24 1.374(2)
C25 H25 0.9300
C12 C19 1.512(3)
C12 C13 1.515(3)
C12 C11 1.529(3)
C12 H12 0.9800
C18 C17 1.537(2)
C18 H18A 0.9700
C18 H18B 0.9700
C19 C17 1.527(3)
C19 H19A 0.9700
C19 H19B 0.9700
C3 C7 1.508(2)
C24 H24 0.9300
C7 H7A 0.9600
C7 H7B 0.9600
C7 H7C 0.9600
C17 C16 1.521(3)
C17 H17 0.9800
C22 H22 0.9300
C8 H8A 0.9600
C8 H8B 0.9600
C8 H8C 0.9600
C11 H11A 0.9700
C11 H11B 0.9700
C13 H13A 0.9700
C13 H13B 0.9700
C16 H16A 0.9700
C16 H16B 0.9700

loop_
_geom_hbond_atom_site_label_D
_geom_hbond_atom_site_label_H
_geom_hbond_atom_site_label_A
_geom_hbond_distance_DH
_geom_hbond_distance_HA
_geom_hbond_distance_DA
_geom_hbond_angle_DHA
N1 H1 O1 0.860(12) 1.981(13) 2.694(2) 139.5(13)

loop_
_geom_torsion_atom_site_label_1
_geom_torsion_atom_site_label_2
_geom_torsion_atom_site_label_3
_geom_torsion_atom_site_label_4
_geom_torsion
O2 S1 N1 C1 -60.72(15)
O3 S1 N1 C1 169.34(13)
C20 S1 N1 C1 54.44(15)
O2 S1 C20 C21 -150.26(14)
O3 S1 C20 C21 -17.55(16)
N1 S1 C20 C21 94.64(15)
O2 S1 C20 C25 31.68(16)
O3 S1 C20 C25 164.40(14)
N1 S1 C20 C25 -83.41(15)
C25 C20 C21 C22 1.8(3)
S1 C20 C21 C22 -176.25(13)
O1 C9 C6 C5 144.22(18)
C10 C9 C6 C5 -39.7(3)
O1 C9 C6 C1 -35.1(2)
C10 C9 C6 C1 141.00(17)
O1 C9 C10 C18 142.29(17)
C6 C9 C10 C18 -33.8(2)
O1 C9 C10 C11 -93.9(2)
C6 C9 C10 C11 90.02(19)
O1 C9 C10 C15 23.6(2)
C6 C9 C10 C15 -152.51(16)
C14 C15 C10 C18 59.58(19)
C14 C15 C10 C9 -178.58(15)
C14 C15 C10 C11 -58.9(2)
C5 C6 C1 C2 3.5(3)
C9 C6 C1 C2 -177.11(16)
C5 C6 C1 N1 -176.85(16)
C9 C6 C1 N1 2.5(2)
S1 N1 C1 C2 61.5(2)
S1 N1 C1 C6 -118.18(16)
C6 C1 C2 C3 -1.0(3)
N1 C1 C2 C3 179.40(16)
C3 C4 C5 C6 -1.7(3)
C8 C4 C5 C6 179.00(17)
C1 C6 C5 C4 -2.2(3)
C9 C6 C5 C4 178.42(16)
C10 C15 C14 C13 59.6(2)
C10 C15 C14 C16 -61.0(2)
C21 C20 C25 C24 -2.6(3)
S1 C20 C25 C24 175.45(14)
C9 C10 C18 C17 -177.07(15)
C11 C10 C18 C17 58.49(19)
C15 C10 C18 C17 -58.52(18)
C13 C12 C19 C17 58.9(2)
C11 C12 C19 C17 -61.5(2)
C1 C2 C3 C4 -3.0(3)
C1 C2 C3 C7 178.28(16)
C5 C4 C3 C2 4.3(3)
C8 C4 C3 C2 -176.41(18)
C5 C4 C3 C7 -177.07(18)
C8 C4 C3 C7 2.2(3)
C22 C23 C24 C25 1.5(3)
Cl1 C23 C24 C25 -178.06(14)
C20 C25 C24 C23 1.0(3)
C12 C19 C17 C16 -58.7(2)
C12 C19 C17 C18 61.4(2)
C10 C18 C17 C16 60.7(2)
C10 C18 C17 C19 -59.7(2)
C20 C21 C22 C23 0.6(3)
C24 C23 C22 C21 -2.3(3)
Cl1 C23 C22 C21 177.25(14)
C19 C12 C11 C10 59.2(2)
C13 C12 C11 C10 -61.3(2)
C18 C10 C11 C12 -57.95(19)
C9 C10 C11 C12 176.61(16)
C15 C10 C11 C12 59.18(19)
C16 C14 C13 C12 59.5(2)
C15 C14 C13 C12 -59.7(2)
C19 C12 C13 C14 -59.2(2)
C11 C12 C13 C14 61.1(2)
C19 C17 C16 C14 58.0(2)
C18 C17 C16 C14 -61.4(2)
C13 C14 C16 C17 -58.8(2)
C15 C14 C16 C17 60.9(2)
